data_4112043
loop_
_publ_author_name
'Charles Edwin Webster'
'Christopher L. Gross'
'Dianna M. Young'
'Gregory S. Girolami'
'Arthur J. Schultz'
'Michael B. Hall'
'Juergen Eckert'

_publ_section_title
;
 Electronic and Steric Effects on Molecular Dihydrogen Activation in
 [Cp*OsH4(L)]+ (L = PPh3, AsPh3, and PCy3)
;
_journal_name_full 'Journal of the American Chemical Society'
_journal_page_first 15091
_journal_page_last 15101
_journal_paper_doi 10.1021/ja052336k
_journal_volume 127
_journal_year 2005
_chemical_formula_sum 'C28 H34 As B F4 Os'
_chemical_formula_weight 722.51
_space_group_IT_number 14
_symmetry_cell_setting monoclinic
_symmetry_space_group_name_Hall '-P 2ybc'
_symmetry_space_group_name_H-M 'P 1 21/c 1'
_audit_author_name 'Arthur J. Schultz'
_audit_creation_date 2005-03-25T17:31
_audit_creation_method 'from EXP file using GSAS2CIF'
_audit_update_record ' 2005-03-25T17:31  Initial CIF as created by GSAS2CIF'
_cell_angle_alpha 90.0
_cell_angle_beta 99.610(10)
_cell_angle_gamma 90.0
_cell_formula_units_Z 4
_cell_length_a 10.5910(16)
_cell_length_b 27.769(4)
_cell_length_c 9.2920(13)
_cell_volume 2694.4(7)
_pd_block_id 2005-03-25T17:31|OSAS_phase1|Arthur_J._Schultz||
_pd_phase_name 'Os H4 Cp* AsPh3  20 K'
_reflns_d_resolution_high 0.444
_reflns_d_resolution_low 2.897
_reflns_limit_h_max 23
_reflns_limit_h_min -20
_reflns_limit_k_max 43
_reflns_limit_k_min -7
_reflns_limit_l_max 20
_reflns_limit_l_min -17
_reflns_number_total 3570
_cod_data_source_file ja052336ksi20050411_101141.cif
_cod_data_source_block OSAS_publ
_cod_original_cell_volume 2694.44214
_cod_original_sg_symbol_H-M 'P 21/c'
_cod_database_code 4112043
_cod_database_fobs_code 4112043

loop_
_symmetry_equiv_pos_site_id
_symmetry_equiv_pos_as_xyz
1 +x,+y,+z
2 -x,+y+1/2,-z+1/2
-1 -x,-y,-z
-2 +x,-y+1/2,+z+1/2

loop_
_atom_site_aniso_label
_atom_site_aniso_U_11
_atom_site_aniso_U_12
_atom_site_aniso_U_13
_atom_site_aniso_U_22
_atom_site_aniso_U_23
_atom_site_aniso_U_33
H1 0.040(7) 0.007(7) 0.008(5) 0.056(15) 0.001(5) 0.020(5)
H2 0.023(5) 0.015(7) -0.023(4) 0.054(13) -0.003(6) 0.026(5)
H4 0.029(5) 0.001(6) 0.006(4) 0.018(12) 0.013(5) 0.029(5)

loop_
_atom_site_type_symbol
_atom_site_label
_atom_site_fract_x
_atom_site_fract_y
_atom_site_fract_z
_atom_site_occupancy
_atom_site_thermal_displace_type
_atom_site_U_iso_or_equiv
_atom_site_symmetry_multiplicity
Os OS 0.52692(23) 0.86531(15) 0.53890(23) 1.0 Uiso 0.0049(6) 4
H H1 0.5240(12) 0.8796(6) 0.7149(9) 1.0 Uani 0.0384 4
H H2 0.6197(10) 0.8711(6) 0.6991(10) 1.0 Uani 0.03757 4
H H3 0.4662(9) 0.8216(6) 0.6247(10) 1.0 Uiso 0.0313(25) 4
H H4 0.5286(9) 0.9268(5) 0.5573(9) 1.0 Uani 0.02539 4
C C1 0.5318(4) 0.85758(24) 0.2935(4) 1.0 Uiso 0.0102(10) 4
C C2 0.5430(4) 0.81061(25) 0.3668(4) 1.0 Uiso 0.0125(11) 4
C C3 0.6584(4) 0.81094(25) 0.4746(4) 1.0 Uiso 0.0110(10) 4
C C4 0.7192(4) 0.85755(23) 0.4685(4) 1.0 Uiso 0.0090(10) 4
C C5 0.6406(4) 0.88521(24) 0.3562(4) 1.0 Uiso 0.0124(10) 4
C C6 0.4348(4) 0.87059(31) 0.1634(5) 1.0 Uiso 0.0123(11) 4
H H6A 0.4704(10) 0.8571(6) 0.0653(10) 1.0 Uiso 0.0330(26) 4
H H6B 0.4195(12) 0.9043(8) 0.1530(12) 1.0 Uiso 0.047(4) 4
H H6C 0.3420(10) 0.8546(6) 0.1667(10) 1.0 Uiso 0.0374(28) 4
C C7 0.4584(5) 0.76887(28) 0.3201(5) 1.0 Uiso 0.0168(12) 4
H H7A 0.4591(11) 0.7396(7) 0.4141(12) 1.0 Uiso 0.0476(31) 4
H H7B 0.4928(9) 0.7509(6) 0.2361(10) 1.0 Uiso 0.0327(26) 4
H H7C 0.3613(12) 0.7804(6) 0.2840(11) 1.0 Uiso 0.0439(31) 4
C C8 0.7180(5) 0.76925(28) 0.5607(5) 1.0 Uiso 0.0169(12) 4
H H8A 0.6445(12) 0.7419(7) 0.5732(12) 1.0 Uiso 0.0528(34) 4
H H8B 0.7603(11) 0.7795(6) 0.6716(11) 1.0 Uiso 0.0400(29) 4
H H8C 0.7901(11) 0.7512(6) 0.5082(11) 1.0 Uiso 0.0413(29) 4
C C9 0.8478(4) 0.87198(31) 0.5495(5) 1.0 Uiso 0.0127(11) 4
H H9A 0.8614(11) 0.9083(7) 0.5563(11) 1.0 Uiso 0.0382(30) 4
H H9B 0.9212(10) 0.8556(6) 0.4900(10) 1.0 Uiso 0.0330(26) 4
H H9C 0.8660(10) 0.8525(6) 0.6599(10) 1.0 Uiso 0.0342(26) 4
C C10 0.6774(5) 0.93348(27) 0.3081(5) 1.0 Uiso 0.0138(11) 4
H H10A 0.5958(11) 0.9507(6) 0.2439(11) 1.0 Uiso 0.0414(30) 4
H H10B 0.7510(12) 0.9294(7) 0.2428(12) 1.0 Uiso 0.0501(33) 4
H H10C 0.7155(10) 0.9586(6) 0.4018(11) 1.0 Uiso 0.0375(28) 4
As As 0.3004(4) 0.88519(24) 0.5163(4) 1.0 Uiso 0.0088(10) 4
C C11 0.2382(4) 0.94093(23) 0.4039(4) 1.0 Uiso 0.0078(9) 4
C C12 0.3228(4) 0.97061(24) 0.3431(4) 1.0 Uiso 0.0086(10) 4
H H12 0.4246(9) 0.9610(5) 0.3603(9) 1.0 Uiso 0.0238(23) 4
C C13 0.2803(4) 1.01030(25) 0.2585(4) 1.0 Uiso 0.0115(10) 4
H H13 0.3462(10) 1.0305(5) 0.2062(10) 1.0 Uiso 0.0299(25) 4
C C14 0.1488(4) 1.02252(25) 0.2374(4) 1.0 Uiso 0.0120(10) 4
H H14 0.1168(9) 1.0523(6) 0.1684(10) 1.0 Uiso 0.0285(24) 4
C C15 0.0624(4) 0.99472(25) 0.3024(4) 1.0 Uiso 0.0112(10) 4
H H15 -0.0363(10) 1.0046(6) 0.2863(10) 1.0 Uiso 0.0293(24) 4
C C16 0.1074(4) 0.95426(25) 0.3867(4) 1.0 Uiso 0.0118(10) 4
H H16 0.0405(10) 0.9341(6) 0.4369(10) 1.0 Uiso 0.0365(27) 4
C C21 0.2453(4) 0.89976(23) 0.7025(4) 1.0 Uiso 0.0063(10) 4
C C22 0.1516(4) 0.87414(26) 0.7560(4) 1.0 Uiso 0.0125(11) 4
H H22 0.1102(9) 0.8418(6) 0.6961(10) 1.0 Uiso 0.0298(25) 4
C C23 0.1103(4) 0.88816(25) 0.8856(4) 1.0 Uiso 0.0120(11) 4
H H23 0.0350(10) 0.8690(6) 0.9315(10) 1.0 Uiso 0.0342(25) 4
C C24 0.1617(4) 0.92849(24) 0.9586(4) 1.0 Uiso 0.0102(10) 4
H H24 0.1279(9) 0.9412(6) 1.0602(10) 1.0 Uiso 0.0300(25) 4
C C25 0.2563(4) 0.95564(26) 0.9051(5) 1.0 Uiso 0.0121(10) 4
H H25 0.2948(10) 0.9872(6) 0.9605(11) 1.0 Uiso 0.0335(25) 4
C C26 0.2998(4) 0.94096(25) 0.7773(4) 1.0 Uiso 0.0125(10) 4
H H26 0.3736(9) 0.9633(6) 0.7346(10) 1.0 Uiso 0.0298(25) 4
C C31 0.1885(4) 0.83231(24) 0.4396(4) 1.0 Uiso 0.0101(10) 4
C C32 0.0946(4) 0.83690(26) 0.3145(5) 1.0 Uiso 0.0107(10) 4
H H32 0.0789(10) 0.8714(6) 0.2556(10) 1.0 Uiso 0.0316(25) 4
C C33 0.0154(4) 0.79764(27) 0.2652(5) 1.0 Uiso 0.0157(11) 4
H H33 -0.0602(9) 0.8021(5) 0.1723(9) 1.0 Uiso 0.0263(24) 4
C C34 0.0306(4) 0.75328(26) 0.3389(5) 1.0 Uiso 0.0140(11) 4
H H34 -0.0285(10) 0.7254(6) 0.2989(10) 1.0 Uiso 0.0336(25) 4
C C35 0.1281(4) 0.74956(27) 0.4635(5) 1.0 Uiso 0.0144(11) 4
H H35 0.1419(9) 0.7151(6) 0.5203(10) 1.0 Uiso 0.0313(25) 4
C C36 0.2047(4) 0.79009(25) 0.5120(4) 1.0 Uiso 0.0103(10) 4
H H36 0.2806(9) 0.7841(5) 0.6048(9) 1.0 Uiso 0.0254(23) 4
B B 0.2268(5) 0.12985(31) 0.9927(5) 1.0 Uiso 0.0124(13) 4
F F1 0.2676(5) 0.15911(30) 0.8886(5) 1.0 Uiso 0.0142(13) 4
F F2 0.1187(5) 0.10310(31) 0.9276(5) 1.0 Uiso 0.0178(14) 4
F F3 0.1942(5) 0.15725(33) 1.1099(6) 1.0 Uiso 0.0201(14) 4
F F4 0.3260(6) 0.09704(31) 1.0488(6) 1.0 Uiso 0.0210(14) 4

loop_
_atom_type_symbol
_atom_type_number_in_cell
Os 4.0
H_ 136.0
C_ 112.0
As 4.0
B_ 4.0
F_ 16.0

loop_
_geom_angle_atom_site_label_1
_geom_angle_atom_site_label_2
_geom_angle_atom_site_label_3
_geom_angle
_geom_angle_site_symmetry_1
_geom_angle_site_symmetry_3
_geom_angle_publ_flag
H1 OS H2 37.5(5) 1_555 1_555 n
H1 OS H3 68.4(7) 1_555 1_555 n
H1 OS H4 70.8(6) 1_555 1_555 n
H1 OS C2 150.4(6) 1_555 1_555 n
H1 OS C3 122.6(5) 1_555 1_555 n
H1 OS C4 117.9(5) 1_555 1_555 n
H1 OS As 81.5(5) 1_555 1_555 n
H2 OS H3 81.8(6) 1_555 1_555 n
H2 OS H4 79.5(6) 1_555 1_555 n
H2 OS C2 127.5(5) 1_555 1_555 n
H2 OS C3 90.2(5) 1_555 1_555 n
H2 OS C4 80.8(4) 1_555 1_555 n
H2 OS As 119.0(5) 1_555 1_555 n
H3 OS H4 133.3(6) 1_555 1_555 n
H3 OS C2 85.8(5) 1_555 1_555 n
H3 OS C3 86.6(5) 1_555 1_555 n
H3 OS C4 121.1(5) 1_555 1_555 n
H3 OS As 75.5(4) 1_555 1_555 n
H4 OS C2 138.39(35) 1_555 1_555 n
H4 OS C3 135.5(4) 1_555 1_555 n
H4 OS C4 97.5(4) 1_555 1_555 n
H4 OS As 77.1(4) 1_555 1_555 n
C2 OS C3 38.02(18) 1_555 1_555 n
C2 OS C4 62.99(19) 1_555 1_555 n
C2 OS As 106.51(19) 1_555 1_555 n
C3 OS C4 38.00(21) 1_555 1_555 n
C3 OS As 142.17(25) 1_555 1_555 n
C4 OS As 157.28(19) 1_555 1_555 n
OS H1 H2 69.2(7) 1_555 1_555 n
OS H2 H1 73.2(7) 1_555 1_555 n
C2 C1 C5 107.0(4) 1_555 1_555 n
C2 C1 C6 125.6(5) 1_555 1_555 n
C5 C1 C6 126.9(6) 1_555 1_555 n
OS C2 C1 73.59(33) 1_555 1_555 n
OS C2 C3 69.87(30) 1_555 1_555 n
OS C2 C7 128.73(31) 1_555 1_555 n
C1 C2 C3 108.0(5) 1_555 1_555 n
C1 C2 C7 124.1(4) 1_555 1_555 n
C3 C2 C7 127.4(6) 1_555 1_555 n
OS C3 C2 72.10(31) 1_555 1_555 n
OS C3 C4 72.77(33) 1_555 1_555 n
OS C3 C8 128.18(30) 1_555 1_555 n
C2 C3 C4 108.0(5) 1_555 1_555 n
C2 C3 C8 127.0(6) 1_555 1_555 n
C4 C3 C8 124.4(4) 1_555 1_555 n
OS C4 C3 69.23(26) 1_555 1_555 n
OS C4 C5 73.67(25) 1_555 1_555 n
OS C4 C9 128.33(32) 1_555 1_555 n
C3 C4 C5 107.3(4) 1_555 1_555 n
C3 C4 C9 126.3(5) 1_555 1_555 n
C5 C4 C9 126.0(5) 1_555 1_555 n
C1 C5 C4 109.8(5) 1_555 1_555 n
C1 C5 C10 126.7(4) 1_555 1_555 n
C4 C5 C10 123.3(4) 1_555 1_555 n
C1 C6 H6A 107.5(7) 1_555 1_555 n
C1 C6 H6B 113.7(8) 1_555 1_555 n
C1 C6 H6C 112.4(8) 1_555 1_555 n
H6A C6 H6B 109.0(11) 1_555 1_555 n
H6A C6 H6C 108.6(11) 1_555 1_555 n
H6B C6 H6C 105.5(12) 1_555 1_555 n
C2 C7 H7A 112.8(8) 1_555 1_555 n
C2 C7 H7B 108.8(8) 1_555 1_555 n
C2 C7 H7C 110.9(11) 1_555 1_555 n
H7A C7 H7B 105.2(12) 1_555 1_555 n
H7A C7 H7C 108.8(11) 1_555 1_555 n
H7B C7 H7C 110.2(9) 1_555 1_555 n
C3 C8 H8A 110.4(9) 1_555 1_555 n
C3 C8 H8B 112.1(12) 1_555 1_555 n
C3 C8 H8C 112.4(8) 1_555 1_555 n
H8A C8 H8B 105.4(10) 1_555 1_555 n
H8A C8 H8C 106.7(13) 1_555 1_555 n
H8B C8 H8C 109.5(10) 1_555 1_555 n
C4 C9 H9A 113.8(7) 1_555 1_555 n
C4 C9 H9B 106.9(8) 1_555 1_555 n
C4 C9 H9C 109.0(8) 1_555 1_555 n
H9A C9 H9B 109.2(11) 1_555 1_555 n
H9A C9 H9C 114.2(10) 1_555 1_555 n
H9B C9 H9C 102.9(10) 1_555 1_555 n
C5 C10 H10A 110.0(10) 1_555 1_555 n
C5 C10 H10B 109.1(13) 1_555 1_555 n
C5 C10 H10C 113.6(8) 1_555 1_555 n
H10A C10 H10B 109.0(10) 1_555 1_555 n
H10A C10 H10C 107.6(12) 1_555 1_555 n
H10B C10 H10C 107.5(11) 1_555 1_555 n
OS As C11 118.22(27) 1_555 1_555 n
OS As C21 113.91(22) 1_555 1_555 n
OS As C31 113.03(33) 1_555 1_555 n
C11 As C21 100.84(34) 1_555 1_555 n
C11 As C31 106.02(29) 1_555 1_555 n
C21 As C31 103.10(28) 1_555 1_555 n
As C11 C12 120.5(4) 1_555 1_555 n
As C11 C16 120.8(4) 1_555 1_555 n
C12 C11 C16 118.6(5) 1_555 1_555 n
C11 C12 H12 118.5(8) 1_555 1_555 n
C11 C12 C13 121.8(4) 1_555 1_555 n
H12 C12 C13 119.7(8) 1_555 1_555 n
C12 C13 H13 119.9(8) 1_555 1_555 n
C12 C13 C14 119.2(5) 1_555 1_555 n
H13 C13 C14 120.8(8) 1_555 1_555 n
C13 C14 H14 118.4(7) 1_555 1_555 n
C13 C14 C15 120.3(5) 1_555 1_555 n
H14 C14 C15 121.3(7) 1_555 1_555 n
C14 C15 H15 119.3(9) 1_555 1_555 n
C14 C15 C16 119.6(4) 1_555 1_555 n
H15 C15 C16 121.1(9) 1_555 1_555 n
C11 C16 C15 120.4(5) 1_555 1_555 n
C11 C16 H16 121.4(9) 1_555 1_555 n
C15 C16 H16 118.3(8) 1_555 1_555 n
As C21 C22 123.4(5) 1_555 1_555 n
As C21 C26 116.4(4) 1_555 1_555 n
C22 C21 C26 120.1(4) 1_555 1_555 n
C21 C22 H22 119.0(6) 1_555 1_555 n
C21 C22 C23 120.8(6) 1_555 1_555 n
H22 C22 C23 120.2(6) 1_555 1_555 n
C22 C23 H23 123.2(8) 1_555 1_555 n
C22 C23 C24 119.7(5) 1_555 1_555 n
H23 C23 C24 117.1(8) 1_555 1_555 n
C23 C24 H24 121.1(9) 1_555 1_555 n
C23 C24 C25 120.6(4) 1_555 1_555 n
H24 C24 C25 118.3(9) 1_555 1_555 n
C24 C25 H25 120.6(6) 1_555 1_555 n
C24 C25 C26 119.7(6) 1_555 1_555 n
H25 C25 C26 119.7(7) 1_555 1_555 n
C21 C26 C25 119.1(5) 1_555 1_555 n
C21 C26 H26 121.8(7) 1_555 1_555 n
C25 C26 H26 119.0(8) 1_555 1_555 n
As C31 C32 122.6(5) 1_555 1_555 n
As C31 C36 117.0(4) 1_555 1_555 n
C32 C31 C36 120.4(5) 1_555 1_555 n
C31 C32 H32 121.1(7) 1_555 1_555 n
C31 C32 C33 120.1(6) 1_555 1_555 n
H32 C32 C33 118.7(7) 1_555 1_555 n
C32 C33 H33 119.5(11) 1_555 1_555 n
C32 C33 C34 120.5(5) 1_555 1_555 n
H33 C33 C34 119.9(11) 1_555 1_555 n
C33 C34 H34 118.2(8) 1_555 1_555 n
C33 C34 C35 118.0(6) 1_555 1_555 n
H34 C34 C35 123.8(8) 1_555 1_555 n
C34 C35 H35 118.6(7) 1_555 1_555 n
C34 C35 C36 120.1(6) 1_555 1_555 n
H35 C35 C36 121.3(7) 1_555 1_555 n
C31 C36 C35 120.9(4) 1_555 1_555 n
C31 C36 H36 122.8(10) 1_555 1_555 n
C35 C36 H36 116.1(10) 1_555 1_555 n
F1 B F2 109.5(5) 1_555 1_555 n
F1 B F3 111.4(7) 1_555 1_555 n
F1 B F4 109.5(5) 1_555 1_555 n
F2 B F3 109.1(5) 1_555 1_555 n
F2 B F4 108.4(7) 1_555 1_555 n
F3 B F4 108.8(5) 1_555 1_555 n

loop_
_geom_bond_atom_site_label_1
_geom_bond_atom_site_label_2
_geom_bond_distance
_geom_bond_site_symmetry_2
_geom_bond_publ_flag
OS H1 1.689(9) 1_555 n
OS H2 1.649(8) 1_555 n
OS H3 1.642(13) 1_555 n
OS H4 1.717(15) 1_555 n
OS C1 2.299(5) 1_555 n
OS C2 2.233(7) 1_555 n
OS C3 2.203(7) 1_555 n
OS C4 2.251(5) 1_555 n
OS C5 2.307(5) 1_555 n
OS As 2.436(5) 1_555 n
H1 OS 1.689(9) 1_555 n
H1 H2 1.075(14) 1_555 n
H1 H3 1.872(21) 1_555 n
H1 H4 1.973(17) 1_555 n
H1 As 2.752(12) 1_555 n
H1 H13 2.886(21) -1_676 n
H1 H26 2.841(20) 1_555 n
H1 F4 2.569(12) -1_667 n
H2 OS 1.649(8) 1_555 n
H2 H1 1.075(14) 1_555 n
H2 H3 2.154(19) 1_555 n
H2 H4 2.153(17) 1_555 n
H2 C4 2.568(12) 1_555 n
H2 H8B 2.981(22) 1_555 n
H2 H9C 2.742(16) 1_555 n
H2 H13 2.875(21) -1_676 n
H2 F3 2.548(10) -1_667 n
H2 F4 2.480(11) -1_667 n
H3 OS 1.642(13) 1_555 n
H3 H1 1.872(21) 1_555 n
H3 H2 2.154(19) 1_555 n
H3 H7A 2.994(21) 1_555 n
H3 H7B 2.260(21) -2_565 n
H3 H8A 3.000(21) 1_555 n
H3 As 2.574(14) 1_555 n
H3 H36 2.204(15) 1_555 n
H4 OS 1.717(15) 1_555 n
H4 H1 1.973(17) 1_555 n
H4 H2 2.153(17) 1_555 n
H4 H10C 2.782(15) 1_555 n
H4 As 2.648(12) 1_555 n
H4 H12 2.189(14) 1_555 n
H4 H13 2.650(15) -1_676 n
H4 H26 2.709(15) 1_555 n
C1 OS 2.299(5) 1_555 n
C1 C2 1.467(9) 1_555 n
C1 C5 1.426(7) 1_555 n
C1 C6 1.494(7) 1_555 n
C1 H6A 2.111(10) 1_555 n
C1 H6B 2.070(18) 1_555 n
C1 H6C 2.155(11) 1_555 n
C2 OS 2.233(7) 1_555 n
C2 C1 1.467(9) 1_555 n
C2 C3 1.445(6) 1_555 n
C2 C7 1.485(9) 1_555 n
C2 H7A 2.235(18) 1_555 n
C2 H7B 2.071(14) 1_555 n
C2 H7C 2.121(14) 1_555 n
C3 OS 2.203(7) 1_555 n
C3 C2 1.445(6) 1_555 n
C3 C4 1.451(8) 1_555 n
C3 C8 1.487(9) 1_555 n
C3 H8A 2.142(20) 1_555 n
C3 H8B 2.149(13) 1_555 n
C3 H8C 2.156(16) 1_555 n
C4 OS 2.251(5) 1_555 n
C4 H2 2.568(12) 1_555 n
C4 C3 1.451(8) 1_555 n
C4 C5 1.443(7) 1_555 n
C4 C9 1.497(7) 1_555 n
C4 H9A 2.124(17) 1_555 n
C4 H9B 2.116(11) 1_555 n
C4 H9C 2.162(10) 1_555 n
C5 OS 2.307(5) 1_555 n
C5 C1 1.426(7) 1_555 n
C5 C4 1.443(7) 1_555 n
C5 C10 1.485(9) 1_555 n
C5 H10A 2.112(17) 1_555 n
C5 H10B 2.096(16) 1_555 n
C5 H10C 2.201(17) 1_555 n
C6 C1 1.494(7) 1_555 n
C6 H6A 1.109(12) 1_555 n
C6 H6B 0.953(28) 1_555 n
C6 H6C 1.084(14) 1_555 n
H6A C1 2.111(10) 1_555 n
H6A C6 1.109(12) 1_555 n
H6A H6B 1.681(23) 1_555 n
H6A H6C 1.780(15) 1_555 n
H6A F1 2.772(12) -1_666 n
H6B C1 2.070(18) 1_555 n
H6B C6 0.953(28) 1_555 n
H6B H6A 1.681(23) 1_555 n
H6B H6C 1.623(24) 1_555 n
H6B H10A 2.309(21) 1_555 n
H6B H12 2.481(20) 1_555 n
H6C C1 2.155(11) 1_555 n
H6C C6 1.084(14) 1_555 n
H6C H6A 1.780(15) 1_555 n
H6C H6B 1.623(24) 1_555 n
H6C H7C 2.322(22) 1_555 n
C7 C2 1.485(9) 1_555 n
C7 H7A 1.191(17) 1_555 n
C7 H7B 1.042(14) 1_555 n
C7 H7C 1.075(15) 1_555 n
H7A H3 2.994(21) 1_555 n
H7A C2 2.235(18) 1_555 n
H7A C7 1.191(17) 1_555 n
H7A H7B 1.777(15) 1_555 n
H7A H7B 2.965(14) -2_565 n
H7A H7C 1.844(21) 1_555 n
H7A H8A 2.253(17) 1_555 n
H7B H3 2.260(21) -2_564 n
H7B C2 2.071(14) 1_555 n
H7B C7 1.042(14) 1_555 n
H7B H7A 1.777(15) 1_555 n
H7B H7A 2.965(14) -2_564 n
H7B H7C 1.736(19) 1_555 n
H7B H8A 2.392(16) -2_564 n
H7B H36 2.564(15) -2_564 n
H7C C2 2.121(14) 1_555 n
H7C H6C 2.322(22) 1_555 n
H7C C7 1.075(15) 1_555 n
H7C H7A 1.844(21) 1_555 n
H7C H7B 1.736(19) 1_555 n
H7C H36 2.499(19) -2_564 n
C8 C3 1.487(9) 1_555 n
C8 H8A 1.108(20) 1_555 n
C8 H8B 1.090(13) 1_555 n
C8 H8C 1.094(15) 1_555 n
H8A H3 3.000(21) 1_555 n
H8A C3 2.142(20) 1_555 n
H8A H7A 2.253(17) 1_555 n
H8A H7B 2.392(16) -2_565 n
H8A C8 1.108(20) 1_555 n
H8A H8B 1.749(21) 1_555 n
H8A H8C 1.767(17) 1_555 n
H8A F1 2.482(21) 2_656 n
H8B H2 2.981(22) 1_555 n
H8B C3 2.149(13) 1_555 n
H8B C8 1.090(13) 1_555 n
H8B H8A 1.749(21) 1_555 n
H8B H8C 1.784(18) 1_555 n
H8B H9C 2.327(21) 1_555 n
H8B H33 2.957(20) -2_665 n
H8B H34 2.353(15) -2_665 n
H8B F3 2.667(15) -1_667 n
H8C C3 2.156(16) 1_555 n
H8C C8 1.094(15) 1_555 n
H8C H8A 1.767(17) 1_555 n
H8C H8B 1.784(18) 1_555 n
H8C H33 2.495(18) -2_665 n
C9 C4 1.497(7) 1_555 n
C9 H9A 1.020(25) 1_555 n
C9 H9B 1.122(13) 1_555 n
C9 H9C 1.147(13) 1_555 n
H9A C4 2.124(17) 1_555 n
H9A C9 1.020(25) 1_555 n
H9A H9B 1.747(21) 1_555 n
H9A H9C 1.822(22) 1_555 n
H9A H10C 2.378(19) 1_555 n
H9A H14 2.757(16) -1_676 n
H9A H16 2.458(17) 1_655 n
H9B C4 2.116(11) 1_555 n
H9B C9 1.122(13) 1_555 n
H9B H9A 1.747(21) 1_555 n
H9B H9C 1.776(14) 1_555 n
H9B H16 2.607(21) 1_655 n
H9B H22 2.558(14) 1_655 n
H9B H32 2.990(14) 1_655 n
H9C H2 2.742(16) 1_555 n
H9C C4 2.162(10) 1_555 n
H9C H8B 2.327(21) 1_555 n
H9C C9 1.147(13) 1_555 n
H9C H9A 1.822(22) 1_555 n
H9C H9B 1.776(14) 1_555 n
H9C H22 2.569(14) 1_655 n
H9C H23 2.877(14) 1_655 n
H9C H34 2.667(20) -2_665 n
H9C F3 2.347(11) -1_667 n
C10 C5 1.485(9) 1_555 n
C10 H10A 1.077(15) 1_555 n
C10 H10B 1.071(14) 1_555 n
C10 H10C 1.135(15) 1_555 n
H10A C5 2.112(17) 1_555 n
H10A H6B 2.309(21) 1_555 n
H10A C10 1.077(15) 1_555 n
H10A H10B 1.749(19) 1_555 n
H10A H10C 1.785(15) 1_555 n
H10A H12 2.278(15) 1_555 n
H10A H25 2.942(18) -1_676 n
H10A H26 2.412(24) -1_676 n
H10B C5 2.096(16) 1_555 n
H10B C10 1.071(14) 1_555 n
H10B H10A 1.749(19) 1_555 n
H10B H10C 1.779(19) 1_555 n
H10B H25 2.978(21) -1_676 n
H10B F1 2.736(21) -1_666 n
H10B F2 2.440(15) -1_666 n
H10B F4 2.794(13) -1_666 n
H10C H4 2.782(15) 1_555 n
H10C C5 2.201(17) 1_555 n
H10C H9A 2.378(19) 1_555 n
H10C C10 1.135(15) 1_555 n
H10C H10A 1.785(15) 1_555 n
H10C H10B 1.779(19) 1_555 n
H10C H26 2.608(20) -1_676 n
As OS 2.436(5) 1_555 n
As H1 2.752(12) 1_555 n
As H3 2.574(14) 1_555 n
As H4 2.648(12) 1_555 n
As C11 1.921(8) 1_555 n
As H12 2.983(13) 1_555 n
As H16 3.048(13) 1_555 n
As C21 1.958(6) 1_555 n
As H22 3.070(11) 1_555 n
As H26 2.983(14) 1_555 n
As C31 1.946(8) 1_555 n
As H36 2.941(15) 1_555 n
C11 As 1.921(8) 1_555 n
C11 C12 1.404(7) 1_555 n
C11 H12 2.154(10) 1_555 n
C11 C16 1.417(7) 1_555 n
C11 H16 2.174(11) 1_555 n
C12 C11 1.404(7) 1_555 n
C12 H12 1.096(11) 1_555 n
C12 C13 1.384(8) 1_555 n
C12 H13 2.133(14) 1_555 n
H12 H4 2.189(14) 1_555 n
H12 H6B 2.481(20) 1_555 n
H12 H10A 2.278(15) 1_555 n
H12 As 2.983(13) 1_555 n
H12 C11 2.154(10) 1_555 n
H12 C12 1.096(11) 1_555 n
H12 C13 2.150(12) 1_555 n
H12 H13 2.463(19) 1_555 n
C13 C12 1.384(8) 1_555 n
C13 H12 2.150(12) 1_555 n
C13 H13 1.072(14) 1_555 n
C13 C14 1.416(7) 1_555 n
C13 H14 2.139(13) 1_555 n
H13 H1 2.886(21) -1_676 n
H13 H2 2.875(21) -1_676 n
H13 H4 2.650(15) -1_676 n
H13 C12 2.133(14) 1_555 n
H13 H12 2.463(19) 1_555 n
H13 C13 1.072(14) 1_555 n
H13 C14 2.170(11) 1_555 n
H13 H14 2.471(15) 1_555 n
H13 H25 2.557(16) 1_554 n
H13 H26 2.932(14) -1_676 n
H13 F4 2.345(15) 1_564 n
C14 C13 1.416(7) 1_555 n
C14 H13 2.170(11) 1_555 n
C14 H14 1.066(16) 1_555 n
C14 C15 1.407(8) 1_555 n
C14 H15 2.143(11) 1_555 n
H14 H9A 2.757(16) -1_676 n
H14 C13 2.139(13) 1_555 n
H14 H13 2.471(15) 1_555 n
H14 C14 1.066(16) 1_555 n
H14 C15 2.163(14) 1_555 n
H14 H15 2.485(17) 1_555 n
H14 H23 2.781(20) -1_576 n
H14 F2 2.648(13) 1_564 n
C15 C14 1.407(8) 1_555 n
C15 H14 2.163(14) 1_555 n
C15 H15 1.067(12) 1_555 n
C15 C16 1.407(9) 1_555 n
C15 H16 2.132(16) 1_555 n
H15 C14 2.143(11) 1_555 n
H15 H14 2.485(17) 1_555 n
H15 C15 1.067(12) 1_555 n
H15 C16 2.161(13) 1_555 n
H15 H16 2.465(20) 1_555 n
C16 C11 1.417(7) 1_555 n
C16 C15 1.407(9) 1_555 n
C16 H15 2.161(13) 1_555 n
C16 H16 1.069(16) 1_555 n
C16 H32 2.597(16) 1_555 n
H16 H9A 2.458(17) 1_455 n
H16 H9B 2.607(21) 1_455 n
H16 As 3.048(13) 1_555 n
H16 C11 2.174(11) 1_555 n
H16 C15 2.132(16) 1_555 n
H16 H15 2.465(20) 1_555 n
H16 C16 1.069(16) 1_555 n
H16 H32 2.502(19) 1_555 n
C21 As 1.958(6) 1_555 n
C21 C22 1.380(7) 1_555 n
C21 H22 2.148(14) 1_555 n
C21 C26 1.411(9) 1_555 n
C21 H26 2.217(15) 1_555 n
C22 C21 1.380(7) 1_555 n
C22 H22 1.108(16) 1_555 n
C22 C23 1.403(6) 1_555 n
C22 H23 2.208(11) 1_555 n
H22 H9B 2.558(14) 1_455 n
H22 H9C 2.569(14) 1_455 n
H22 As 3.070(11) 1_555 n
H22 C21 2.148(14) 1_555 n
H22 C22 1.108(16) 1_555 n
H22 C23 2.181(13) 1_555 n
H22 H23 2.563(14) 1_555 n
H22 H34 2.650(18) -2_565 n
H22 C36 2.562(12) 1_555 n
H22 H36 2.655(16) 1_555 n
C23 C22 1.403(6) 1_555 n
C23 H22 2.181(13) 1_555 n
C23 H23 1.103(15) 1_555 n
C23 C24 1.374(9) 1_555 n
C23 H24 2.177(13) 1_555 n
H23 H9C 2.877(14) 1_455 n
H23 H14 2.781(20) -1_576 n
H23 C22 2.208(11) 1_555 n
H23 H22 2.563(14) 1_555 n
H23 C23 1.103(15) 1_555 n
H23 C24 2.118(16) 1_555 n
H23 H24 2.456(20) 1_555 n
H23 H32 2.970(13) 1_556 n
H23 H34 2.926(22) -2_565 n
H23 H35 2.664(21) -2_565 n
H23 F2 2.383(12) -1_567 n
H23 F3 2.502(13) -1_567 n
C24 C23 1.374(9) 1_555 n
C24 H23 2.118(16) 1_555 n
C24 H24 1.122(11) 1_555 n
C24 C25 1.409(8) 1_555 n
C24 H25 2.152(15) 1_555 n
H24 C23 2.177(13) 1_555 n
H24 H23 2.456(20) 1_555 n
H24 C24 1.122(11) 1_555 n
H24 C25 2.178(10) 1_555 n
H24 H25 2.481(17) 1_555 n
H24 H32 2.764(19) 1_556 n
C25 C24 1.409(8) 1_555 n
C25 H24 2.178(10) 1_555 n
C25 H25 1.062(18) 1_555 n
C25 C26 1.404(6) 1_555 n
C25 H26 2.180(10) 1_555 n
H25 H10A 2.942(18) -1_676 n
H25 H10B 2.978(21) -1_676 n
H25 H13 2.557(16) 1_556 n
H25 C24 2.152(15) 1_555 n
H25 H24 2.481(17) 1_555 n
H25 C25 1.062(18) 1_555 n
H25 C26 2.139(13) 1_555 n
H25 H26 2.475(15) 1_555 n
C26 C21 1.411(9) 1_555 n
C26 C25 1.404(6) 1_555 n
C26 H25 2.139(13) 1_555 n
C26 H26 1.121(14) 1_555 n
H26 H1 2.841(20) 1_555 n
H26 H4 2.709(15) 1_555 n
H26 H10A 2.412(24) -1_676 n
H26 H10C 2.608(20) -1_676 n
H26 As 2.983(14) 1_555 n
H26 H13 2.932(14) -1_676 n
H26 C21 2.217(15) 1_555 n
H26 C25 2.180(10) 1_555 n
H26 H25 2.475(15) 1_555 n
H26 C26 1.121(14) 1_555 n
C31 As 1.946(8) 1_555 n
C31 C32 1.404(6) 1_555 n
C31 H32 2.188(13) 1_555 n
C31 C36 1.348(8) 1_555 n
C31 H36 2.144(12) 1_555 n
C32 C31 1.404(6) 1_555 n
C32 H32 1.103(18) 1_555 n
C32 C33 1.405(9) 1_555 n
C32 H33 2.155(12) 1_555 n
H32 H9B 2.990(14) 1_455 n
H32 C16 2.597(16) 1_555 n
H32 H16 2.502(19) 1_555 n
H32 H23 2.970(13) 1_554 n
H32 H24 2.764(19) 1_554 n
H32 C31 2.188(13) 1_555 n
H32 C32 1.103(18) 1_555 n
H32 C33 2.163(17) 1_555 n
H32 H33 2.468(20) 1_555 n
H32 F2 2.566(12) -1_566 n
C33 C32 1.405(9) 1_555 n
C33 H32 2.163(17) 1_555 n
C33 H33 1.081(11) 1_555 n
C33 C34 1.405(9) 1_555 n
C33 H34 2.095(17) 1_555 n
H33 H8B 2.957(20) -2_464 n
H33 H8C 2.495(18) -2_464 n
H33 C32 2.155(12) 1_555 n
H33 H32 2.468(20) 1_555 n
H33 C33 1.081(11) 1_555 n
H33 C34 2.159(13) 1_555 n
H33 H34 2.429(20) 1_555 n
H33 H35 2.795(13) -2_564 n
H33 F1 2.427(12) -1_566 n
C34 C33 1.405(9) 1_555 n
C34 H33 2.159(13) 1_555 n
C34 H34 1.026(18) 1_555 n
C34 C35 1.421(7) 1_555 n
C34 H35 2.166(13) 1_555 n
H34 H8B 2.353(15) -2_464 n
H34 H9C 2.667(20) -2_464 n
H34 H22 2.650(18) -2_564 n
H34 H23 2.926(22) -2_564 n
H34 C33 2.095(17) 1_555 n
H34 H33 2.429(20) 1_555 n
H34 C34 1.026(18) 1_555 n
H34 C35 2.166(12) 1_555 n
H34 H35 2.516(14) 1_555 n
C35 C34 1.421(7) 1_555 n
C35 H34 2.166(12) 1_555 n
C35 H35 1.091(18) 1_555 n
C35 C36 1.416(9) 1_555 n
C35 H36 2.132(11) 1_555 n
H35 H23 2.664(21) -2_564 n
H35 H33 2.795(13) -2_565 n
H35 C34 2.166(13) 1_555 n
H35 H34 2.516(14) 1_555 n
H35 C35 1.091(18) 1_555 n
H35 C36 2.191(17) 1_555 n
H35 H36 2.463(19) 1_555 n
C36 H22 2.562(12) 1_555 n
C36 C31 1.348(8) 1_555 n
C36 C35 1.416(9) 1_555 n
C36 H35 2.191(17) 1_555 n
C36 H36 1.089(11) 1_555 n
H36 H3 2.204(15) 1_555 n
H36 H7B 2.564(15) -2_565 n
H36 H7C 2.499(19) -2_565 n
H36 As 2.941(15) 1_555 n
H36 H22 2.655(16) 1_555 n
H36 C31 2.144(12) 1_555 n
H36 C35 2.132(11) 1_555 n
H36 H35 2.463(19) 1_555 n
H36 C36 1.089(11) 1_555 n
B F1 1.386(9) 1_555 n
B F2 1.413(9) 1_555 n
B F3 1.418(9) 1_555 n
B F4 1.422(10) 1_555 n
F1 H6A 2.772(12) -1_666 n
F1 H8A 2.482(21) 2_646 n
F1 H10B 2.736(21) -1_666 n
F1 H33 2.427(12) -1_566 n
F1 B 1.386(9) 1_555 n
F1 F2 2.286(10) 1_555 n
F1 F3 2.317(7) 1_555 n
F1 F4 2.294(10) 1_555 n
F2 H10B 2.440(15) -1_666 n
F2 H14 2.648(13) 1_546 n
F2 H23 2.383(12) -1_567 n
F2 H32 2.566(12) -1_566 n
F2 B 1.413(9) 1_555 n
F2 F1 2.286(10) 1_555 n
F2 F3 2.306(10) 1_555 n
F2 F4 2.300(8) 1_555 n
F3 H2 2.548(10) -1_667 n
F3 H8B 2.667(15) -1_667 n
F3 H9C 2.347(11) -1_667 n
F3 H23 2.502(13) -1_567 n
F3 B 1.418(9) 1_555 n
F3 F1 2.317(7) 1_555 n
F3 F2 2.306(10) 1_555 n
F3 F4 2.309(11) 1_555 n
F4 H1 2.569(12) -1_667 n
F4 H2 2.480(11) -1_667 n
F4 H10B 2.794(13) -1_666 n
F4 H13 2.345(15) 1_546 n
F4 B 1.422(10) 1_555 n
F4 F1 2.294(10) 1_555 n
F4 F2 2.300(8) 1_555 n
F4 F3 2.309(11) 1_555 n
